data_4074128
loop_
_publ_author_name
'Chen, Liyi'
'Nie, Wan-Li'
'Paradies, Jan'
'Kehr, Gerald'
'Fr\"ohlich, Roland'
'Wedeking, Katrin'
'Erker, Gerhard'

_publ_section_title
;
 Insertion Reactions at Cyclobutylene-Bridgedansa-Metallocene
 Complexes:&#x00A0; A Quest for the Influence of Covering Phenylene Units
;
_journal_issue 22
_journal_name_full Organometallics
_journal_page_first 5333
_journal_paper_doi 10.1021/om0604268
_journal_volume 25
_journal_year 2006
_chemical_formula_sum 'C36 H32 Zr'
_chemical_formula_weight 555.84
_chemical_name_systematic
; 
 ? 
;
_space_group_IT_number 14
_symmetry_cell_setting monoclinic
_symmetry_space_group_name_Hall '-P 2ybc'
_symmetry_space_group_name_H-M 'P 1 21/c 1'
_atom_sites_solution_hydrogens geom
_atom_sites_solution_primary direct
_atom_sites_solution_secondary difmap
_audit_creation_method SHELXL-97
_cell_angle_alpha 90.00
_cell_angle_beta 90.62(1)
_cell_angle_gamma 90.00
_cell_formula_units_Z 4
_cell_length_a 14.611(1)
_cell_length_b 9.583(1)
_cell_length_c 18.948(1)
_cell_measurement_temperature 198(2)
_cell_volume 2652.9(4)
_computing_cell_refinement 'Collect (Nonius B.V., 1998)'
_computing_data_collection 'Collect (Nonius B.V., 1998)'
_computing_data_reduction 'Denzo-SMN (Otwinowski & Minor, 1997)'
_computing_molecular_graphics 'Diamond (Brandenburg, 1997)'
_computing_publication_material 'SHELXL-97 (Shedlrick, 1997)'
_computing_structure_refinement 'SHELXL-97 (Sheldrick, 1997)'
_computing_structure_solution 'SHELXS-97 (Sheldrick, 1990)'
_diffrn_ambient_temperature 198(2)
_diffrn_measured_fraction_theta_full 0.998
_diffrn_measured_fraction_theta_max 0.998
_diffrn_measurement_device_type 'Nonius KappaCCD'
_diffrn_measurement_method '\w and \f scans'
_diffrn_radiation_monochromator graphite
_diffrn_radiation_source 'rotating anode Nonius FR591'
_diffrn_radiation_type MoK\a
_diffrn_radiation_wavelength 0.71073
_diffrn_reflns_av_R_equivalents 0.0474
_diffrn_reflns_av_sigmaI/netI 0.0732
_diffrn_reflns_limit_h_max 18
_diffrn_reflns_limit_h_min -18
_diffrn_reflns_limit_k_max 11
_diffrn_reflns_limit_k_min -12
_diffrn_reflns_limit_l_max 24
_diffrn_reflns_limit_l_min -24
_diffrn_reflns_number 9870
_diffrn_reflns_theta_full 27.14
_diffrn_reflns_theta_max 27.14
_diffrn_reflns_theta_min 2.15
_exptl_absorpt_coefficient_mu 0.438
_exptl_absorpt_correction_T_max 0.9784
_exptl_absorpt_correction_T_min 0.8984
_exptl_absorpt_correction_type multi-scan
_exptl_absorpt_process_details 'SORTAV (Blessing, 1995 & 1997)'
_exptl_crystal_colour 'light yellow'
_exptl_crystal_density_diffrn 1.392
_exptl_crystal_density_method 'not measured'
_exptl_crystal_description needle
_exptl_crystal_F_000 1152
_exptl_crystal_size_max 0.25
_exptl_crystal_size_mid 0.10
_exptl_crystal_size_min 0.05
_refine_diff_density_max 1.131
_refine_diff_density_min -0.588
_refine_diff_density_rms 0.080
_refine_ls_extinction_method none
_refine_ls_goodness_of_fit_ref 1.020
_refine_ls_hydrogen_treatment riding
_refine_ls_matrix_type full
_refine_ls_number_parameters 336
_refine_ls_number_reflns 5866
_refine_ls_number_restraints 0
_refine_ls_restrained_S_all 1.020
_refine_ls_R_factor_all 0.0784
_refine_ls_R_factor_gt 0.0508
_refine_ls_shift/su_max 0.001
_refine_ls_shift/su_mean 0.000
_refine_ls_structure_factor_coef Fsqd
_refine_ls_weighting_details 'calc w=1/[\s^2^(Fo^2^)+(0.0463P)^2^+2.7107P] where P=(Fo^2^+2Fc^2^)/3'
_refine_ls_weighting_scheme calc
_refine_ls_wR_factor_gt 0.1070
_refine_ls_wR_factor_ref 0.1170
_reflns_number_gt 4358
_reflns_number_total 5866
_reflns_threshold_expression >2sigma(I)
_cod_data_source_file om0604268si20060517_072506.cif
_cod_data_source_block erk2478
_cod_original_sg_symbol_H-M P21/c
_cod_database_code 4074128

loop_
_symmetry_equiv_pos_as_xyz
'x, y, z'
'-x, y+1/2, -z+1/2'
'-x, -y, -z'
'x, -y-1/2, z-1/2'

loop_
_atom_site_label
_atom_site_type_symbol
_atom_site_fract_x
_atom_site_fract_y
_atom_site_fract_z
_atom_site_U_iso_or_equiv
_atom_site_adp_type
_atom_site_occupancy
_atom_site_symmetry_multiplicity
_atom_site_calc_flag
_atom_site_refinement_flags
Zr Zr 0.71656(2) 0.67834(3) 0.102818(15) 0.02455(10) Uani 1 1 d .
C1 C 0.5882(2) 0.8325(4) 0.05825(16) 0.0314(7) Uani 1 1 d .
C2 C 0.6625(2) 0.9212(3) 0.07388(16) 0.0298(7) Uani 1 1 d .
H2 H 0.6654 0.9856 0.1119 0.036 Uiso 1 1 calc R
C3 C 0.7328(2) 0.8989(4) 0.02339(17) 0.0333(8) Uani 1 1 d .
C4 C 0.8186(3) 0.9648(4) 0.01121(19) 0.0410(9) Uani 1 1 d .
H4 H 0.8410 1.0348 0.0424 0.049 Uiso 1 1 calc R
C5 C 0.8678(3) 0.9254(4) -0.0462(2) 0.0479(10) Uani 1 1 d .
H5 H 0.9250 0.9692 -0.0546 0.057 Uiso 1 1 calc R
C6 C 0.8368(3) 0.8224(4) -0.09306(19) 0.0468(10) Uani 1 1 d .
H6 H 0.8727 0.7995 -0.1329 0.056 Uiso 1 1 calc R
C7 C 0.7558(3) 0.7541(4) -0.08277(18) 0.0402(9) Uani 1 1 d .
H7 H 0.7357 0.6837 -0.1147 0.048 Uiso 1 1 calc R
C8 C 0.7025(2) 0.7906(4) -0.02331(16) 0.0332(8) Uani 1 1 d .
C9 C 0.6151(2) 0.7448(4) 0.00051(16) 0.0330(8) Uani 1 1 d .
H9 H 0.5806 0.6694 -0.0185 0.040 Uiso 1 1 calc R
C10 C 0.4958(2) 0.8284(4) 0.09438(18) 0.0365(8) Uani 1 1 d .
C11 C 0.4755(3) 0.9642(5) 0.1347(2) 0.0628(12) Uani 1 1 d .
H11A H 0.4098 0.9893 0.1362 0.075 Uiso 1 1 calc R
H11B H 0.5135 1.0447 0.1205 0.075 Uiso 1 1 calc R
C12 C 0.4211(3) 0.7922(6) 0.0412(3) 0.0738(15) Uani 1 1 d .
H12A H 0.4298 0.8468 -0.0019 0.111 Uiso 1 1 calc R
H12B H 0.3612 0.8140 0.0612 0.111 Uiso 1 1 calc R
H12C H 0.4241 0.6925 0.0300 0.111 Uiso 1 1 calc R
C13 C 0.8082(2) 0.8114(4) 0.17580(17) 0.0342(8) Uani 1 1 d .
C14 C 0.7949(3) 0.8896(4) 0.23762(18) 0.0391(8) Uani 1 1 d .
H14 H 0.7354 0.8936 0.2572 0.047 Uiso 1 1 calc R
C15 C 0.8652(3) 0.9608(4) 0.27080(19) 0.0468(10) Uani 1 1 d .
H15 H 0.8534 1.0118 0.3127 0.056 Uiso 1 1 calc R
C16 C 0.9519(3) 0.9587(5) 0.2440(2) 0.0575(12) Uani 1 1 d .
H16 H 1.0000 1.0081 0.2670 0.069 Uiso 1 1 calc R
C17 C 0.9686(3) 0.8838(5) 0.1831(2) 0.0553(11) Uani 1 1 d .
H17 H 1.0284 0.8809 0.1641 0.066 Uiso 1 1 calc R
C18 C 0.8968(3) 0.8124(4) 0.1497(2) 0.0449(9) Uani 1 1 d .
H18 H 0.9090 0.7625 0.1075 0.054 Uiso 1 1 calc R
C21 C 0.5747(2) 0.6334(3) 0.17066(17) 0.0304(7) Uani 1 1 d .
C22 C 0.5864(2) 0.5177(3) 0.12405(16) 0.0297(7) Uani 1 1 d .
H22 H 0.5509 0.4989 0.0828 0.036 Uiso 1 1 calc R
C23 C 0.6605(2) 0.4355(3) 0.15016(16) 0.0276(7) Uani 1 1 d .
C24 C 0.6968(2) 0.3033(3) 0.12983(17) 0.0323(7) Uani 1 1 d .
H24 H 0.6716 0.2541 0.0907 0.039 Uiso 1 1 calc R
C25 C 0.7681(2) 0.2493(4) 0.16754(19) 0.0381(8) Uani 1 1 d .
H25 H 0.7914 0.1602 0.1551 0.046 Uiso 1 1 calc R
C26 C 0.8084(2) 0.3221(4) 0.22483(19) 0.0400(8) Uani 1 1 d .
H26 H 0.8588 0.2814 0.2494 0.048 Uiso 1 1 calc R
C27 C 0.7769(2) 0.4491(4) 0.24559(17) 0.0343(8) Uani 1 1 d .
H27 H 0.8057 0.4980 0.2834 0.041 Uiso 1 1 calc R
C28 C 0.6991(2) 0.5076(3) 0.20915(16) 0.0295(7) Uani 1 1 d .
C29 C 0.6460(2) 0.6293(4) 0.22100(16) 0.0296(7) Uani 1 1 d .
H29 H 0.6568 0.6966 0.2569 0.035 Uiso 1 1 calc R
C30 C 0.4992(2) 0.7409(4) 0.16571(18) 0.0359(8) Uani 1 1 d .
C31 C 0.5139(3) 0.8801(5) 0.2060(3) 0.0683(14) Uani 1 1 d .
H31A H 0.5788 0.9000 0.2179 0.082 Uiso 1 1 calc R
H31B H 0.4746 0.8909 0.2478 0.082 Uiso 1 1 calc R
C32 C 0.4068(3) 0.6761(5) 0.1792(3) 0.0690(14) Uani 1 1 d .
H32A H 0.3949 0.6026 0.1444 0.103 Uiso 1 1 calc R
H32B H 0.3592 0.7479 0.1754 0.103 Uiso 1 1 calc R
H32C H 0.4063 0.6359 0.2268 0.103 Uiso 1 1 calc R
C33 C 0.8075(2) 0.5245(4) 0.04457(17) 0.0339(8) Uani 1 1 d .
C34 C 0.8908(3) 0.4838(4) 0.0766(2) 0.0476(10) Uani 1 1 d .
H34 H 0.9106 0.5302 0.1183 0.057 Uiso 1 1 calc R
C35 C 0.9449(3) 0.3779(5) 0.0489(3) 0.0644(13) Uani 1 1 d .
H35 H 1.0016 0.3550 0.0712 0.077 Uiso 1 1 calc R
C36 C 0.9175(4) 0.3076(5) -0.0091(3) 0.0674(14) Uani 1 1 d .
H36 H 0.9544 0.2341 -0.0268 0.081 Uiso 1 1 calc R
C37 C 0.8364(3) 0.3410(4) -0.0432(2) 0.0569(12) Uani 1 1 d .
H37 H 0.8176 0.2919 -0.0844 0.068 Uiso 1 1 calc R
C38 C 0.7824(3) 0.4484(4) -0.01592(19) 0.0449(9) Uani 1 1 d .
H38 H 0.7264 0.4707 -0.0393 0.054 Uiso 1 1 calc R

loop_
_atom_site_aniso_label
_atom_site_aniso_U_11
_atom_site_aniso_U_22
_atom_site_aniso_U_33
_atom_site_aniso_U_23
_atom_site_aniso_U_13
_atom_site_aniso_U_12
Zr 0.02814(17) 0.02381(16) 0.02168(16) 0.00079(13) -0.00040(11) 0.00032(14)
C1 0.0370(18) 0.0304(18) 0.0268(16) 0.0028(14) -0.0048(13) 0.0064(15)
C2 0.0410(19) 0.0225(16) 0.0259(16) -0.0007(13) -0.0027(14) 0.0069(14)
C3 0.0425(19) 0.0286(18) 0.0287(17) 0.0077(14) 0.0005(15) 0.0024(15)
C4 0.050(2) 0.033(2) 0.040(2) 0.0064(16) 0.0050(17) -0.0042(17)
C5 0.048(2) 0.047(2) 0.049(2) 0.0159(19) 0.0126(18) -0.0014(19)
C6 0.058(2) 0.051(2) 0.0318(19) 0.0143(19) 0.0120(17) 0.012(2)
C7 0.058(2) 0.038(2) 0.0246(16) 0.0037(15) 0.0011(16) 0.0119(19)
C8 0.046(2) 0.0338(19) 0.0199(15) 0.0028(13) -0.0032(14) 0.0077(15)
C9 0.0426(19) 0.0290(18) 0.0271(16) -0.0007(14) -0.0078(14) 0.0039(15)
C10 0.0329(18) 0.038(2) 0.0386(18) 0.0024(16) 0.0006(14) 0.0048(16)
C11 0.060(3) 0.042(2) 0.086(3) 0.004(2) 0.025(2) 0.018(2)
C12 0.051(3) 0.091(4) 0.079(3) -0.014(3) -0.009(2) 0.003(3)
C13 0.044(2) 0.0300(18) 0.0283(16) 0.0097(15) -0.0065(14) -0.0057(16)
C14 0.049(2) 0.036(2) 0.0322(18) 0.0015(16) -0.0026(16) -0.0033(17)
C15 0.068(3) 0.039(2) 0.0339(19) -0.0043(17) -0.0106(19) -0.007(2)
C16 0.060(3) 0.061(3) 0.051(2) 0.004(2) -0.023(2) -0.022(2)
C17 0.042(2) 0.071(3) 0.053(2) 0.008(2) -0.0057(19) -0.010(2)
C18 0.047(2) 0.051(2) 0.0368(19) -0.0026(18) -0.0015(17) -0.0034(19)
C21 0.0313(17) 0.0298(17) 0.0301(17) 0.0014(14) 0.0058(14) -0.0022(14)
C22 0.0304(16) 0.0319(18) 0.0268(16) -0.0013(14) -0.0024(13) -0.0034(14)
C23 0.0328(17) 0.0263(17) 0.0239(15) 0.0031(13) 0.0019(13) -0.0052(14)
C24 0.0414(19) 0.0247(18) 0.0307(16) 0.0017(14) 0.0004(14) -0.0050(15)
C25 0.045(2) 0.0262(19) 0.044(2) 0.0006(16) 0.0009(16) 0.0019(16)
C26 0.0371(19) 0.037(2) 0.046(2) 0.0091(18) -0.0112(16) 0.0014(17)
C27 0.0374(19) 0.0329(19) 0.0325(18) 0.0036(15) -0.0073(14) -0.0041(15)
C28 0.0328(17) 0.0280(17) 0.0276(16) 0.0038(13) -0.0001(13) -0.0062(14)
C29 0.0343(18) 0.0308(17) 0.0236(15) 0.0010(13) 0.0025(13) -0.0030(14)
C30 0.0321(18) 0.038(2) 0.0377(19) -0.0017(16) 0.0059(15) 0.0053(16)
C31 0.055(3) 0.067(3) 0.082(3) -0.032(3) -0.001(2) 0.018(2)
C32 0.037(2) 0.058(3) 0.113(4) 0.026(3) 0.010(2) 0.007(2)
C33 0.0407(19) 0.0273(18) 0.0338(18) 0.0044(15) 0.0116(15) -0.0003(15)
C34 0.047(2) 0.038(2) 0.058(2) 0.0094(19) 0.0022(19) 0.0034(18)
C35 0.041(2) 0.048(3) 0.105(4) 0.016(3) 0.017(2) 0.012(2)
C36 0.067(3) 0.036(2) 0.100(4) 0.001(3) 0.042(3) 0.006(2)
C37 0.081(3) 0.035(2) 0.055(3) -0.0072(19) 0.025(2) -0.005(2)
C38 0.059(2) 0.034(2) 0.042(2) 0.0012(17) 0.0070(18) -0.0010(18)

loop_
_atom_type_symbol
_atom_type_description
_atom_type_scat_dispersion_real
_atom_type_scat_dispersion_imag
_atom_type_scat_source
C C 0.0033 0.0016 'International Tables Vol C Tables 4.2.6.8 and 6.1.1.4'
H H 0.0000 0.0000 'International Tables Vol C Tables 4.2.6.8 and 6.1.1.4'
Zr Zr -2.9673 0.5597 'International Tables Vol C Tables 4.2.6.8 and 6.1.1.4'

loop_
_geom_angle_atom_site_label_1
_geom_angle_atom_site_label_2
_geom_angle_atom_site_label_3
_geom_angle
C33 Zr C13 108.13(13)
C33 Zr C22 97.41(11)
C13 Zr C22 133.49(11)
C33 Zr C21 129.18(11)
C13 Zr C21 105.56(12)
C22 Zr C21 33.41(11)
C33 Zr C9 97.63(12)
C13 Zr C9 131.21(11)
C22 Zr C9 80.53(11)
C21 Zr C9 87.39(11)
C33 Zr C2 132.56(11)
C13 Zr C2 78.33(11)
C22 Zr C2 111.69(11)
C21 Zr C2 90.65(11)
C9 Zr C2 54.23(11)
C33 Zr C29 123.81(11)
C13 Zr C29 79.07(11)
C22 Zr C29 54.46(10)
C21 Zr C29 32.58(10)
C9 Zr C29 119.32(11)
C2 Zr C29 103.63(11)
C33 Zr C1 130.65(11)
C13 Zr C1 107.59(12)
C22 Zr C1 81.35(11)
C21 Zr C1 69.77(11)
C9 Zr C1 33.17(11)
C2 Zr C1 32.43(11)
C29 Zr C1 95.54(11)
C33 Zr C3 100.82(11)
C13 Zr C3 80.89(11)
C22 Zr C3 132.14(11)
C21 Zr C3 121.33(11)
C9 Zr C3 53.49(11)
C2 Zr C3 32.29(10)
C29 Zr C3 134.82(11)
C1 Zr C3 53.46(11)
C33 Zr C28 91.77(11)
C13 Zr C28 86.82(10)
C22 Zr C28 53.47(10)
C21 Zr C28 53.40(10)
C9 Zr C28 133.90(11)
C2 Zr C28 135.63(10)
C29 Zr C28 32.07(10)
C1 Zr C28 123.11(11)
C3 Zr C28 164.60(11)
C33 Zr C8 82.20(11)
C13 Zr C8 111.05(11)
C22 Zr C8 110.42(11)
C21 Zr C8 118.92(11)
C9 Zr C8 32.19(11)
C2 Zr C8 53.25(10)
C29 Zr C8 148.90(11)
C1 Zr C8 53.55(11)
C3 Zr C8 31.73(10)
C28 Zr C8 162.12(11)
C33 Zr C23 77.16(11)
C13 Zr C23 117.85(10)
C22 Zr C23 32.18(10)
C21 Zr C23 53.57(10)
C9 Zr C23 107.74(11)
C2 Zr C23 142.67(10)
C29 Zr C23 53.09(10)
C1 Zr C23 113.52(11)
C3 Zr C23 161.01(10)
C28 Zr C23 31.58(10)
C8 Zr C23 130.66(10)
C2 C1 C9 107.2(3)
C2 C1 C10 127.4(3)
C9 C1 C10 125.4(3)
C2 C1 Zr 73.42(18)
C9 C1 Zr 72.82(18)
C10 C1 Zr 119.6(2)
C1 C2 C3 109.1(3)
C1 C2 Zr 74.15(18)
C3 C2 Zr 77.37(18)
C4 C3 C2 133.1(3)
C4 C3 C8 119.2(3)
C2 C3 C8 107.6(3)
C4 C3 Zr 122.6(2)
C2 C3 Zr 70.35(18)
C8 C3 Zr 74.90(18)
C5 C4 C3 118.6(4)
C4 C5 C6 122.1(4)
C7 C6 C5 121.4(3)
C6 C7 C8 118.5(4)
C7 C8 C9 132.4(3)
C7 C8 C3 120.1(3)
C9 C8 C3 107.4(3)
C7 C8 Zr 125.6(2)
C9 C8 Zr 69.39(17)
C3 C8 Zr 73.37(17)
C8 C9 C1 108.3(3)
C8 C9 Zr 78.41(18)
C1 C9 Zr 74.00(17)
C12 C10 C1 110.0(3)
C12 C10 C11 112.4(3)
C1 C10 C11 112.2(3)
C12 C10 C30 117.3(3)
C1 C10 C30 112.1(3)
C11 C10 C30 91.7(3)
C10 C11 C31 85.9(3)
C18 C13 C14 115.5(3)
C18 C13 Zr 109.1(2)
C14 C13 Zr 135.3(3)
C15 C14 C13 122.3(4)
C16 C15 C14 120.7(4)
C15 C16 C17 119.3(4)
C16 C17 C18 119.6(4)
C13 C18 C17 122.6(4)
C29 C21 C22 107.7(3)
C29 C21 C30 126.6(3)
C22 C21 C30 125.6(3)
C29 C21 Zr 74.93(18)
C22 C21 Zr 73.09(18)
C30 C21 Zr 117.5(2)
C23 C22 C21 108.1(3)
C23 C22 Zr 79.52(18)
C21 C22 Zr 73.49(18)
C22 C23 C28 107.3(3)
C22 C23 C24 132.9(3)
C28 C23 C24 119.8(3)
C22 C23 Zr 68.30(18)
C28 C23 Zr 73.50(18)
C24 C23 Zr 125.1(2)
C25 C24 C23 118.8(3)
C24 C25 C26 121.7(3)
C27 C26 C25 121.6(3)
C26 C27 C28 118.6(3)
C29 C28 C23 108.1(3)
C29 C28 C27 132.5(3)
C23 C28 C27 119.4(3)
C29 C28 Zr 70.47(17)
C23 C28 Zr 74.92(17)
C27 C28 Zr 122.1(2)
C21 C29 C28 108.6(3)
C21 C29 Zr 72.49(17)
C28 C29 Zr 77.46(18)
C32 C30 C21 111.3(3)
C32 C30 C31 112.9(4)
C21 C30 C31 117.3(3)
C32 C30 C10 109.9(3)
C21 C30 C10 115.4(3)
C31 C30 C10 88.1(3)
C30 C31 C11 88.5(3)
C38 C33 C34 115.1(3)
C38 C33 Zr 125.7(3)
C34 C33 Zr 118.4(3)
C35 C34 C33 122.1(4)
C36 C35 C34 120.4(4)
C35 C36 C37 120.8(4)
C36 C37 C38 118.9(4)
C37 C38 C33 122.7(4)

loop_
_geom_bond_atom_site_label_1
_geom_bond_atom_site_label_2
_geom_bond_distance
Zr C33 2.278(3)
Zr C13 2.300(3)
Zr C22 2.484(3)
Zr C21 2.489(3)
Zr C9 2.510(3)
Zr C2 2.516(3)
Zr C29 2.520(3)
Zr C1 2.525(3)
Zr C3 2.607(3)
Zr C28 2.610(3)
Zr C8 2.627(3)
Zr C23 2.628(3)
C1 C2 1.408(5)
C1 C9 1.437(5)
C1 C10 1.521(5)
C2 C3 1.427(5)
C3 C4 1.424(5)
C3 C8 1.431(5)
C4 C5 1.363(5)
C5 C6 1.400(6)
C6 C7 1.368(6)
C7 C8 1.420(5)
C8 C9 1.429(5)
C10 C12 1.517(5)
C10 C11 1.539(5)
C10 C30 1.591(5)
C11 C31 1.665(7)
C13 C18 1.390(5)
C13 C14 1.406(5)
C14 C15 1.379(5)
C15 C16 1.370(6)
C16 C17 1.383(6)
C17 C18 1.398(5)
C21 C29 1.405(4)
C21 C22 1.429(5)
C21 C30 1.511(5)
C22 C23 1.424(5)
C23 C28 1.425(4)
C23 C24 1.428(5)
C24 C25 1.359(5)
C25 C26 1.414(5)
C26 C27 1.361(5)
C27 C28 1.438(4)
C28 C29 1.420(5)
C30 C32 1.510(5)
C30 C31 1.551(6)
C33 C38 1.404(5)
C33 C34 1.409(5)
C34 C35 1.393(6)
C35 C36 1.347(7)
C36 C37 1.380(7)
C37 C38 1.399(5)

loop_
_geom_torsion_atom_site_label_1
_geom_torsion_atom_site_label_2
_geom_torsion_atom_site_label_3
_geom_torsion_atom_site_label_4
_geom_torsion
C33 Zr C1 C2 -108.1(2)
C13 Zr C1 C2 26.5(2)
C22 Zr C1 C2 159.5(2)
C21 Zr C1 C2 127.1(2)
C9 Zr C1 C2 -114.6(3)
C29 Zr C1 C2 106.79(19)
C3 Zr C1 C2 -37.27(18)
C28 Zr C1 C2 124.41(19)
C8 Zr C1 C2 -77.0(2)
C23 Zr C1 C2 158.78(18)
C33 Zr C1 C9 6.5(3)
C13 Zr C1 C9 141.1(2)
C22 Zr C1 C9 -85.9(2)
C21 Zr C1 C9 -118.4(2)
C2 Zr C1 C9 114.6(3)
C29 Zr C1 C9 -138.6(2)
C3 Zr C1 C9 77.3(2)
C28 Zr C1 C9 -121.0(2)
C8 Zr C1 C9 37.54(19)
C23 Zr C1 C9 -86.7(2)
C33 Zr C1 C10 127.9(2)
C13 Zr C1 C10 -97.5(3)
C22 Zr C1 C10 35.5(2)
C21 Zr C1 C10 3.0(2)
C9 Zr C1 C10 121.4(4)
C2 Zr C1 C10 -124.0(3)
C29 Zr C1 C10 -17.2(3)
C3 Zr C1 C10 -161.3(3)
C28 Zr C1 C10 0.4(3)
C8 Zr C1 C10 158.9(3)
C23 Zr C1 C10 34.7(3)
C9 C1 C2 C3 4.7(4)
C10 C1 C2 C3 -174.9(3)
Zr C1 C2 C3 70.2(2)
C9 C1 C2 Zr -65.5(2)
C10 C1 C2 Zr 114.9(3)
C33 Zr C2 C1 101.8(2)
C13 Zr C2 C1 -154.2(2)
C22 Zr C2 C1 -21.8(2)
C21 Zr C2 C1 -48.5(2)
C9 Zr C2 C1 37.83(19)
C29 Zr C2 C1 -78.7(2)
C3 Zr C2 C1 114.4(3)
C28 Zr C2 C1 -81.2(2)
C8 Zr C2 C1 78.0(2)
C23 Zr C2 C1 -33.2(3)
C33 Zr C2 C3 -12.6(3)
C13 Zr C2 C3 91.4(2)
C22 Zr C2 C3 -136.23(19)
C21 Zr C2 C3 -162.9(2)
C9 Zr C2 C3 -76.5(2)
C29 Zr C2 C3 166.95(19)
C1 Zr C2 C3 -114.4(3)
C28 Zr C2 C3 164.39(18)
C8 Zr C2 C3 -36.34(19)
C23 Zr C2 C3 -147.56(19)
C1 C2 C3 C4 175.2(3)
Zr C2 C3 C4 -116.7(4)
C1 C2 C3 C8 -1.9(4)
Zr C2 C3 C8 66.2(2)
C1 C2 C3 Zr -68.0(2)
C33 Zr C3 C4 -60.2(3)
C13 Zr C3 C4 46.7(3)
C22 Zr C3 C4 -170.7(3)
C21 Zr C3 C4 149.4(3)
C9 Zr C3 C4 -151.7(3)
C2 Zr C3 C4 129.2(4)
C29 Zr C3 C4 111.2(3)
C1 Zr C3 C4 166.7(3)
C28 Zr C3 C4 84.1(5)
C8 Zr C3 C4 -115.3(4)
C23 Zr C3 C4 -142.2(3)
C33 Zr C3 C2 170.6(2)
C13 Zr C3 C2 -82.6(2)
C22 Zr C3 C2 60.1(2)
C21 Zr C3 C2 20.2(2)
C9 Zr C3 C2 79.1(2)
C29 Zr C3 C2 -18.0(3)
C1 Zr C3 C2 37.44(19)
C28 Zr C3 C2 -45.1(5)
C8 Zr C3 C2 115.5(3)
C23 Zr C3 C2 88.6(4)
C33 Zr C3 C8 55.1(2)
C13 Zr C3 C8 162.0(2)
C22 Zr C3 C8 -55.4(2)
C21 Zr C3 C8 -95.3(2)
C9 Zr C3 C8 -36.40(19)
C2 Zr C3 C8 -115.5(3)
C29 Zr C3 C8 -133.5(2)
C1 Zr C3 C8 -78.0(2)
C28 Zr C3 C8 -160.5(3)
C23 Zr C3 C8 -26.9(4)
C2 C3 C4 C5 -174.7(4)
C8 C3 C4 C5 2.1(5)
Zr C3 C4 C5 92.3(4)
C3 C4 C5 C6 -0.2(6)
C4 C5 C6 C7 -1.2(6)
C5 C6 C7 C8 0.6(5)
C6 C7 C8 C9 177.0(3)
C6 C7 C8 C3 1.4(5)
C6 C7 C8 Zr -89.1(4)
C4 C3 C8 C7 -2.7(5)
C2 C3 C8 C7 174.8(3)
Zr C3 C8 C7 -122.0(3)
C4 C3 C8 C9 -179.3(3)
C2 C3 C8 C9 -1.7(4)
Zr C3 C8 C9 61.4(2)
C4 C3 C8 Zr 119.3(3)
C2 C3 C8 Zr -63.2(2)
C33 Zr C8 C7 -10.2(3)
C13 Zr C8 C7 96.3(3)
C22 Zr C8 C7 -105.2(3)
C21 Zr C8 C7 -140.9(3)
C9 Zr C8 C7 -128.1(4)
C2 Zr C8 C7 152.4(4)
C29 Zr C8 C7 -159.5(3)
C1 Zr C8 C7 -166.9(4)
C3 Zr C8 C7 115.4(4)
C28 Zr C8 C7 -81.3(5)
C23 Zr C8 C7 -75.8(3)
C33 Zr C8 C9 118.0(2)
C13 Zr C8 C9 -135.5(2)
C22 Zr C8 C9 22.9(2)
C21 Zr C8 C9 -12.8(2)
C2 Zr C8 C9 -79.4(2)
C29 Zr C8 C9 -31.4(3)
C1 Zr C8 C9 -38.74(19)
C3 Zr C8 C9 -116.4(3)
C28 Zr C8 C9 46.8(4)
C23 Zr C8 C9 52.4(2)
C33 Zr C8 C3 -125.6(2)
C13 Zr C8 C3 -19.1(2)
C22 Zr C8 C3 139.4(2)
C21 Zr C8 C3 103.7(2)
C9 Zr C8 C3 116.4(3)
C2 Zr C8 C3 37.00(19)
C29 Zr C8 C3 85.1(3)
C1 Zr C8 C3 77.7(2)
C28 Zr C8 C3 163.3(3)
C23 Zr C8 C3 168.83(19)
C7 C8 C9 C1 -171.4(3)
C3 C8 C9 C1 4.6(4)
Zr C8 C9 C1 68.7(2)
C7 C8 C9 Zr 120.0(4)
C3 C8 C9 Zr -64.0(2)
C2 C1 C9 C8 -5.8(4)
C10 C1 C9 C8 173.8(3)
Zr C1 C9 C8 -71.7(2)
C2 C1 C9 Zr 65.9(2)
C10 C1 C9 Zr -114.5(3)
C33 Zr C9 C8 -62.0(2)
C13 Zr C9 C8 60.3(2)
C22 Zr C9 C8 -158.3(2)
C21 Zr C9 C8 168.8(2)
C2 Zr C9 C8 76.1(2)
C29 Zr C9 C8 162.03(19)
C1 Zr C9 C8 113.1(3)
C3 Zr C9 C8 35.86(19)
C28 Zr C9 C8 -161.90(18)
C23 Zr C9 C8 -140.89(19)
C33 Zr C9 C1 -175.1(2)
C13 Zr C9 C1 -52.7(3)
C22 Zr C9 C1 88.7(2)
C21 Zr C9 C1 55.7(2)
C2 Zr C9 C1 -36.94(19)
C29 Zr C9 C1 49.0(2)
C3 Zr C9 C1 -77.2(2)
C28 Zr C9 C1 85.0(2)
C8 Zr C9 C1 -113.1(3)
C23 Zr C9 C1 106.0(2)
C2 C1 C10 C12 145.8(4)
C9 C1 C10 C12 -33.8(5)
Zr C1 C10 C12 -123.0(3)
C2 C1 C10 C11 19.7(5)
C9 C1 C10 C11 -159.8(3)
Zr C1 C10 C11 111.0(3)
C2 C1 C10 C30 -81.8(4)
C9 C1 C10 C30 98.7(4)
Zr C1 C10 C30 9.5(4)
C12 C10 C11 C31 138.4(4)
C1 C10 C11 C31 -96.9(3)
C30 C10 C11 C31 17.8(3)
C33 Zr C13 C18 24.0(3)
C22 Zr C13 C18 143.9(2)
C21 Zr C13 C18 165.4(2)
C9 Zr C13 C18 -94.2(3)
C2 Zr C13 C18 -107.2(3)
C29 Zr C13 C18 146.2(3)
C1 Zr C13 C18 -121.3(2)
C3 Zr C13 C18 -74.5(3)
C28 Zr C13 C18 114.9(3)
C8 Zr C13 C18 -64.4(3)
C23 Zr C13 C18 108.8(2)
C33 Zr C13 C14 -156.9(3)
C22 Zr C13 C14 -37.0(4)
C21 Zr C13 C14 -15.5(4)
C9 Zr C13 C14 84.9(4)
C2 Zr C13 C14 71.9(3)
C29 Zr C13 C14 -34.7(3)
C1 Zr C13 C14 57.7(4)
C3 Zr C13 C14 104.6(4)
C28 Zr C13 C14 -66.1(3)
C8 Zr C13 C14 114.7(3)
C23 Zr C13 C14 -72.1(4)
C18 C13 C14 C15 -1.0(5)
Zr C13 C14 C15 179.9(3)
C13 C14 C15 C16 0.5(6)
C14 C15 C16 C17 -0.2(6)
C15 C16 C17 C18 0.4(7)
C14 C13 C18 C17 1.2(6)
Zr C13 C18 C17 -179.5(3)
C16 C17 C18 C13 -1.0(7)
C33 Zr C21 C29 93.3(2)
C13 Zr C21 C29 -36.8(2)
C22 Zr C21 C29 114.3(3)
C9 Zr C21 C29 -169.0(2)
C2 Zr C21 C29 -114.8(2)
C1 Zr C21 C29 -140.2(2)
C3 Zr C21 C29 -125.5(2)
C28 Zr C21 C29 37.06(19)
C8 Zr C21 C29 -162.20(19)
C23 Zr C21 C29 76.6(2)
C33 Zr C21 C22 -21.0(2)
C13 Zr C21 C22 -151.08(19)
C9 Zr C21 C22 76.70(19)
C2 Zr C21 C22 130.85(19)
C29 Zr C21 C22 -114.3(3)
C1 Zr C21 C22 105.5(2)
C3 Zr C21 C22 120.23(19)
C28 Zr C21 C22 -77.3(2)
C8 Zr C21 C22 83.5(2)
C23 Zr C21 C22 -37.68(18)
C33 Zr C21 C30 -142.9(2)
C13 Zr C21 C30 87.0(2)
C22 Zr C21 C30 -121.9(3)
C9 Zr C21 C30 -45.2(2)
C2 Zr C21 C30 9.0(2)
C29 Zr C21 C30 123.8(3)
C1 Zr C21 C30 -16.4(2)
C3 Zr C21 C30 -1.7(3)
C28 Zr C21 C30 160.9(3)
C8 Zr C21 C30 -38.4(3)
C23 Zr C21 C30 -159.6(3)
C29 C21 C22 C23 5.3(4)
C30 C21 C22 C23 -175.2(3)
Zr C21 C22 C23 72.8(2)
C29 C21 C22 Zr -67.5(2)
C30 C21 C22 Zr 112.1(3)
C33 Zr C22 C23 51.1(2)
C13 Zr C22 C23 -72.6(2)
C21 Zr C22 C23 -112.6(3)
C9 Zr C22 C23 147.7(2)
C2 Zr C22 C23 -167.07(17)
C29 Zr C22 C23 -75.5(2)
C1 Zr C22 C23 -178.7(2)
C3 Zr C22 C23 163.05(17)
C28 Zr C22 C23 -35.56(18)
C8 Zr C22 C23 135.54(18)
C33 Zr C22 C21 163.73(19)
C13 Zr C22 C21 39.9(3)
C9 Zr C22 C21 -99.73(19)
C2 Zr C22 C21 -54.5(2)
C29 Zr C22 C21 37.09(18)
C1 Zr C22 C21 -66.13(19)
C3 Zr C22 C21 -84.4(2)
C28 Zr C22 C21 77.0(2)
C8 Zr C22 C21 -111.88(19)
C23 Zr C22 C21 112.6(3)
C21 C22 C23 C28 -5.0(4)
Zr C22 C23 C28 63.6(2)
C21 C22 C23 C24 173.0(3)
Zr C22 C23 C24 -118.4(4)
C21 C22 C23 Zr -68.6(2)
C33 Zr C23 C22 -127.6(2)
C13 Zr C23 C22 128.5(2)
C21 Zr C23 C22 39.20(18)
C9 Zr C23 C22 -33.6(2)
C2 Zr C23 C22 20.1(3)
C29 Zr C23 C22 80.1(2)
C1 Zr C23 C22 1.4(2)
C3 Zr C23 C22 -41.7(4)
C28 Zr C23 C22 116.8(3)
C8 Zr C23 C22 -59.9(2)
C33 Zr C23 C28 115.6(2)
C13 Zr C23 C28 11.6(2)
C22 Zr C23 C28 -116.8(3)
C21 Zr C23 C28 -77.6(2)
C9 Zr C23 C28 -150.44(19)
C2 Zr C23 C28 -96.8(2)
C29 Zr C23 C28 -36.69(18)
C1 Zr C23 C28 -115.44(19)
C3 Zr C23 C28 -158.5(3)
C8 Zr C23 C28 -176.73(18)
C33 Zr C23 C24 0.4(3)
C13 Zr C23 C24 -103.5(3)
C22 Zr C23 C24 128.0(3)
C21 Zr C23 C24 167.2(3)
C9 Zr C23 C24 94.4(3)
C2 Zr C23 C24 148.1(2)
C29 Zr C23 C24 -151.9(3)
C1 Zr C23 C24 129.4(3)
C3 Zr C23 C24 86.4(4)
C28 Zr C23 C24 -115.2(3)
C8 Zr C23 C24 68.1(3)
C22 C23 C24 C25 -177.9(3)
C28 C23 C24 C25 -0.1(5)
Zr C23 C24 C25 90.0(3)
C23 C24 C25 C26 -1.8(5)
C24 C25 C26 C27 1.0(6)
C25 C26 C27 C28 1.7(5)
C22 C23 C28 C29 2.9(4)
C24 C23 C28 C29 -175.4(3)
Zr C23 C28 C29 63.1(2)
C22 C23 C28 C27 -179.0(3)
C24 C23 C28 C27 2.7(5)
Zr C23 C28 C27 -118.7(3)
C22 C23 C28 Zr -60.3(2)
C24 C23 C28 Zr 121.4(3)
C26 C27 C28 C29 174.1(3)
C26 C27 C28 C23 -3.5(5)
C26 C27 C28 Zr -93.6(4)
C33 Zr C28 C29 -177.53(19)
C13 Zr C28 C29 74.4(2)
C22 Zr C28 C29 -79.6(2)
C21 Zr C28 C29 -37.68(18)
C9 Zr C28 C29 -75.2(2)
C2 Zr C28 C29 4.7(2)
C1 Zr C28 C29 -34.6(2)
C3 Zr C28 C29 37.4(5)
C8 Zr C28 C29 -107.8(4)
C23 Zr C28 C29 -115.9(3)
C33 Zr C28 C23 -61.6(2)
C13 Zr C28 C23 -169.7(2)
C22 Zr C28 C23 36.26(18)
C21 Zr C28 C23 78.2(2)
C9 Zr C28 C23 40.7(3)
C2 Zr C28 C23 120.6(2)
C29 Zr C28 C23 115.9(3)
C1 Zr C28 C23 81.3(2)
C3 Zr C28 C23 153.3(4)
C8 Zr C28 C23 8.1(4)
C33 Zr C28 C27 53.9(3)
C13 Zr C28 C27 -54.2(3)
C22 Zr C28 C27 151.8(3)
C21 Zr C28 C27 -166.2(3)
C9 Zr C28 C27 156.3(2)
C2 Zr C28 C27 -123.9(3)
C29 Zr C28 C27 -128.6(4)
C1 Zr C28 C27 -163.1(2)
C3 Zr C28 C27 -91.1(5)
C8 Zr C28 C27 123.6(4)
C23 Zr C28 C27 115.6(4)
C22 C21 C29 C28 -3.5(4)
C30 C21 C29 C28 176.9(3)
Zr C21 C29 C28 -69.8(2)
C22 C21 C29 Zr 66.3(2)
C30 C21 C29 Zr -113.3(3)
C23 C28 C29 C21 0.4(4)
C27 C28 C29 C21 -177.5(3)
Zr C28 C29 C21 66.4(2)
C23 C28 C29 Zr -66.0(2)
C27 C28 C29 Zr 116.1(4)
C33 Zr C29 C21 -111.4(2)
C13 Zr C29 C21 144.0(2)
C22 Zr C29 C21 -38.08(19)
C9 Zr C29 C21 12.6(2)
C2 Zr C29 C21 69.0(2)
C1 Zr C29 C21 37.1(2)
C3 Zr C29 C21 78.8(2)
C28 Zr C29 C21 -114.3(3)
C8 Zr C29 C21 31.2(3)
C23 Zr C29 C21 -78.2(2)
C33 Zr C29 C28 3.0(2)
C13 Zr C29 C28 -101.6(2)
C22 Zr C29 C28 76.3(2)
C21 Zr C29 C28 114.3(3)
C9 Zr C29 C28 126.98(18)
C2 Zr C29 C28 -176.64(18)
C1 Zr C29 C28 151.47(19)
C3 Zr C29 C28 -166.84(18)
C8 Zr C29 C28 145.5(2)
C23 Zr C29 C28 36.10(18)
C29 C21 C30 C32 -114.8(4)
C22 C21 C30 C32 65.7(5)
Zr C21 C30 C32 153.9(3)
C29 C21 C30 C31 17.3(5)
C22 C21 C30 C31 -162.2(4)
Zr C21 C30 C31 -73.9(4)
C29 C21 C30 C10 119.0(4)
C22 C21 C30 C10 -60.5(4)
Zr C21 C30 C10 27.8(4)
C12 C10 C30 C32 -21.8(5)
C1 C10 C30 C32 -150.5(3)
C11 C10 C30 C32 94.6(4)
C12 C10 C30 C21 105.0(4)
C1 C10 C30 C21 -23.7(4)
C11 C10 C30 C21 -138.6(3)
C12 C10 C30 C31 -135.5(4)
C1 C10 C30 C31 95.7(3)
C11 C10 C30 C31 -19.1(3)
C32 C30 C31 C11 -93.3(4)
C21 C30 C31 C11 135.3(3)
C10 C30 C31 C11 17.6(3)
C10 C11 C31 C30 -18.3(3)
C13 Zr C33 C38 -164.1(3)
C22 Zr C33 C38 55.3(3)
C21 Zr C33 C38 66.8(3)
C9 Zr C33 C38 -26.1(3)
C2 Zr C33 C38 -73.4(3)
C29 Zr C33 C38 107.1(3)
C1 Zr C33 C38 -29.7(4)
C3 Zr C33 C38 -80.3(3)
C28 Zr C33 C38 108.7(3)
C8 Zr C33 C38 -54.4(3)
C23 Zr C33 C38 80.5(3)
C13 Zr C33 C34 26.4(3)
C22 Zr C33 C34 -114.2(3)
C21 Zr C33 C34 -102.7(3)
C9 Zr C33 C34 164.5(3)
C2 Zr C33 C34 117.1(3)
C29 Zr C33 C34 -62.4(3)
C1 Zr C33 C34 160.9(2)
C3 Zr C33 C34 110.3(3)
C28 Zr C33 C34 -60.8(3)
C8 Zr C33 C34 136.1(3)
C23 Zr C33 C34 -89.0(3)
C38 C33 C34 C35 1.4(5)
Zr C33 C34 C35 172.0(3)
C33 C34 C35 C36 -1.8(7)
C34 C35 C36 C37 1.4(7)
C35 C36 C37 C38 -0.7(7)
C36 C37 C38 C33 0.4(6)
C34 C33 C38 C37 -0.7(5)
Zr C33 C38 C37 -170.5(3)
